data_7234268
loop_
_publ_author_name
'Shunsuke Sasaki'
'Kazunobu Igawa'
'Gen-ichi Konishi'

_publ_section_title
;
 The effect of regioisomerism on the solid-state fluorescence of
 bis(piperidyl)anthracenes: structurally simple but bright AIE luminogens
;
_journal_name_full 'Journal of Materials Chemistry C'
_journal_page_first 5940
_journal_page_last 5950
_journal_paper_doi 10.1039/C5TC00946D
_journal_volume 3
_journal_year 2015
_chemical_formula_moiety 'C19 H19 N'
_chemical_formula_sum 'C19 H19 N'
_chemical_formula_weight 261.37
_chemical_melting_point 418.8(4)
_space_group_IT_number 14
_space_group_name_Hall '-P 2ybc'
_space_group_name_H-M_alt 'P 1 21/c 1'
_symmetry_cell_setting monoclinic
_symmetry_Int_Tables_number 14
_symmetry_space_group_name_Hall '-P 2ybc'
_symmetry_space_group_name_H-M 'P 1 21/c 1'
_atom_sites_solution_hydrogens geom
_atom_sites_solution_primary direct
_atom_sites_solution_secondary difmap
_cell_angle_alpha 90.0000
_cell_angle_beta 98.864(7)
_cell_angle_gamma 90.0000
_cell_formula_units_Z 4
_cell_length_a 8.8386(6)
_cell_length_b 21.5698(16)
_cell_length_c 7.7107(5)
_cell_measurement_reflns_used 11906
_cell_measurement_temperature 123
_cell_measurement_theta_max 68.25
_cell_measurement_theta_min 4.10
_cell_volume 1452.46(18)
_computing_cell_refinement 'RAPID AUTO'
_computing_data_collection 'RAPID AUTO (Rigaku, ????)'
_computing_data_reduction 'RAPID AUTO'
_computing_molecular_graphics 'CrystalStructure 4.0'
_computing_publication_material 'CrystalStructure 4.0 (Rigaku, 2010)'
_computing_structure_refinement 'SHELXL97 (Sheldrick, 2008)'
_computing_structure_solution 'Il Milione (Burla, et al., 2007)'
_diffrn_ambient_temperature 123
_diffrn_detector_area_resol_mean 10.000
_diffrn_measured_fraction_theta_full 0.998
_diffrn_measured_fraction_theta_max 0.998
_diffrn_measurement_device_type 'Rigaku R-AXIS RAPID'
_diffrn_measurement_method \w
_diffrn_radiation_type 'Cu K\a'
_diffrn_radiation_wavelength 1.54187
_diffrn_reflns_av_R_equivalents 0.0508
_diffrn_reflns_limit_h_max 10
_diffrn_reflns_limit_h_min -10
_diffrn_reflns_limit_k_max 25
_diffrn_reflns_limit_k_min -25
_diffrn_reflns_limit_l_max 9
_diffrn_reflns_limit_l_min -9
_diffrn_reflns_number 16671
_diffrn_reflns_theta_full 68.25
_diffrn_reflns_theta_max 68.25
_diffrn_standards_interval_count .
_diffrn_standards_number 0
_exptl_absorpt_coefficient_mu 0.522
_exptl_absorpt_correction_type none
_exptl_crystal_colour yellow
_exptl_crystal_density_diffrn 1.195
_exptl_crystal_density_method 'not measured'
_exptl_crystal_description platelet
_exptl_crystal_F_000 560.00
_exptl_crystal_size_max 0.300
_exptl_crystal_size_mid 0.200
_exptl_crystal_size_min 0.030
_refine_diff_density_max 0.290
_refine_diff_density_min -0.180
_refine_ls_extinction_method none
_refine_ls_goodness_of_fit_ref 1.003
_refine_ls_hydrogen_treatment constr
_refine_ls_number_parameters 181
_refine_ls_number_reflns 2646
_refine_ls_number_restraints 0
_refine_ls_R_factor_gt 0.0508
_refine_ls_shift/su_max 0.000
_refine_ls_structure_factor_coef Fsqd
_refine_ls_weighting_details 'w = 1/[\s^2^(Fo^2^)+(0.0619P)^2^+0.5162P] where P=(Fo^2^+2Fc^2^)/3'
_refine_ls_weighting_scheme calc
_refine_ls_wR_factor_ref 0.1374
_reflns_number_gt 1969
_reflns_number_total 2646
_reflns_threshold_expression F^2^>2.0\s(F^2^)
_cod_data_source_file J-Mater-Chem-C-2015-3-5940.cif
_cod_data_source_block 9PA
_cod_depositor_comments
;
The following automatic conversions were performed:

data item '_chemical_melting_point' value '145.2-146.0 degC' was
changed to '418.8(4)' -- it was converted from degrees Celsius(C) to
Kelvins(K), the average value was taken and precision was estimated.

Automatic conversion script
Id: cif_fix_values 6909 2019-04-08 15:41:33Z antanas 
;
_cod_database_code 7234268

loop_
_symmetry_equiv_pos_site_id
_symmetry_equiv_pos_as_xyz
1 +X,+Y,+Z
2 -X,1/2+Y,1/2-Z
3 -X,-Y,-Z
4 +X,1/2-Y,1/2+Z

loop_
_atom_site_label
_atom_site_type_symbol
_atom_site_fract_x
_atom_site_fract_y
_atom_site_fract_z
_atom_site_U_iso_or_equiv
_atom_site_adp_type
_atom_site_occupancy
_atom_site_symmetry_multiplicity
_atom_site_calc_flag
_atom_site_refinement_flags
_atom_site_disorder_assembly
_atom_site_disorder_group
N1 N 0.83127(17) 0.07439(7) 0.13255(19) 0.0268(4) Uani 1.0 4 d . . .
C1 C 0.6251(2) 0.13303(9) -0.1641(3) 0.0304(5) Uani 1.0 4 d . . .
C2 C 0.5358(3) 0.15974(9) -0.3034(3) 0.0342(5) Uani 1.0 4 d . . .
C3 C 0.6007(3) 0.19915(9) -0.4196(3) 0.0345(5) Uani 1.0 4 d . . .
C4 C 0.7521(3) 0.21243(9) -0.3890(3) 0.0319(5) Uani 1.0 4 d . . .
C5 C 1.2527(2) 0.20077(9) -0.0128(3) 0.0316(5) Uani 1.0 4 d . . .
C6 C 1.3448(3) 0.17731(9) 0.1293(3) 0.0342(5) Uani 1.0 4 d . . .
C7 C 1.2868(3) 0.13324(9) 0.2382(3) 0.0339(5) Uani 1.0 4 d . . .
C8 C 1.1385(2) 0.11404(9) 0.2032(3) 0.0310(5) Uani 1.0 4 d . . .
C9 C 0.8824(2) 0.11873(8) 0.0173(3) 0.0265(5) Uani 1.0 4 d . . .
C10 C 1.0027(2) 0.20421(9) -0.2032(3) 0.0304(5) Uani 1.0 4 d . . .
C11 C 0.7866(2) 0.14446(8) -0.1280(3) 0.0267(5) Uani 1.0 4 d . . .
C12 C 0.8501(2) 0.18686(9) -0.2418(3) 0.0280(5) Uani 1.0 4 d . . .
C13 C 1.0969(2) 0.18173(8) -0.0551(3) 0.0279(5) Uani 1.0 4 d . . .
C14 C 1.0369(2) 0.13767(8) 0.0558(3) 0.0270(5) Uani 1.0 4 d . . .
C15 C 0.7649(3) 0.09853(9) 0.2799(3) 0.0365(5) Uani 1.0 4 d . . .
C16 C 0.7737(3) 0.05121(10) 0.4244(3) 0.0466(6) Uani 1.0 4 d . . .
C17 C 0.7073(3) -0.01061(10) 0.3580(3) 0.0406(6) Uani 1.0 4 d . . .
C18 C 0.7782(3) -0.03272(10) 0.2019(3) 0.0403(6) Uani 1.0 4 d . . .
C19 C 0.7669(3) 0.01607(9) 0.0612(3) 0.0421(6) Uani 1.0 4 d . . .
H1 H 0.5796 0.1062 -0.0891 0.0364 Uiso 1.0 4 calc R . .
H2 H 0.4287 0.1519 -0.3231 0.0410 Uiso 1.0 4 calc R . .
H3 H 0.5377 0.2163 -0.5191 0.0413 Uiso 1.0 4 calc R . .
H4 H 0.7940 0.2393 -0.4670 0.0383 Uiso 1.0 4 calc R . .
H5 H 1.2927 0.2303 -0.0851 0.0379 Uiso 1.0 4 calc R . .
H6 H 1.4484 0.1905 0.1556 0.0410 Uiso 1.0 4 calc R . .
H7 H 1.3521 0.1169 0.3369 0.0407 Uiso 1.0 4 calc R . .
H8 H 1.1019 0.0844 0.2780 0.0372 Uiso 1.0 4 calc R . .
H10 H 1.0438 0.2320 -0.2794 0.0364 Uiso 1.0 4 calc R . .
H15A H 0.6565 0.1098 0.2401 0.0438 Uiso 1.0 4 calc R . .
H15B H 0.8205 0.1365 0.3252 0.0438 Uiso 1.0 4 calc R . .
H16A H 0.7171 0.0667 0.5168 0.0559 Uiso 1.0 4 calc R . .
H16B H 0.8821 0.0454 0.4777 0.0559 Uiso 1.0 4 calc R . .
H17A H 0.5952 -0.0065 0.3234 0.0488 Uiso 1.0 4 calc R . .
H17B H 0.7264 -0.0417 0.4534 0.0488 Uiso 1.0 4 calc R . .
H18A H 0.8872 -0.0431 0.2409 0.0484 Uiso 1.0 4 calc R . .
H18B H 0.7252 -0.0708 0.1532 0.0484 Uiso 1.0 4 calc R . .
H19A H 0.8226 0.0021 -0.0337 0.0506 Uiso 1.0 4 calc R . .
H19B H 0.6582 0.0222 0.0101 0.0506 Uiso 1.0 4 calc R . .

loop_
_atom_site_aniso_label
_atom_site_aniso_U_11
_atom_site_aniso_U_22
_atom_site_aniso_U_33
_atom_site_aniso_U_12
_atom_site_aniso_U_13
_atom_site_aniso_U_23
N1 0.0333(9) 0.0231(9) 0.0259(9) -0.0026(7) 0.0106(7) -0.0010(7)
C1 0.0310(11) 0.0299(11) 0.0320(11) -0.0016(9) 0.0106(9) -0.0014(9)
C2 0.0311(11) 0.0367(12) 0.0354(12) 0.0036(9) 0.0072(9) -0.0044(10)
C3 0.0394(12) 0.0336(12) 0.0301(11) 0.0076(9) 0.0043(9) -0.0012(9)
C4 0.0394(12) 0.0283(11) 0.0290(11) 0.0021(9) 0.0083(9) 0.0015(9)
C5 0.0329(11) 0.0279(11) 0.0363(12) -0.0039(8) 0.0130(9) -0.0014(9)
C6 0.0295(11) 0.0347(12) 0.0386(12) -0.0043(9) 0.0066(9) -0.0008(10)
C7 0.0348(11) 0.0346(12) 0.0319(12) -0.0021(9) 0.0035(9) 0.0013(10)
C8 0.0347(11) 0.0282(11) 0.0308(11) -0.0024(9) 0.0070(9) 0.0016(9)
C9 0.0305(10) 0.0232(10) 0.0276(10) 0.0000(8) 0.0096(8) -0.0020(8)
C10 0.0368(11) 0.0257(11) 0.0308(11) -0.0023(9) 0.0123(9) 0.0020(9)
C11 0.0295(10) 0.0243(10) 0.0272(11) 0.0021(8) 0.0076(8) -0.0020(8)
C12 0.0333(11) 0.0251(11) 0.0270(11) 0.0020(8) 0.0094(9) -0.0027(8)
C13 0.0311(11) 0.0253(11) 0.0293(11) 0.0004(8) 0.0109(9) -0.0009(8)
C14 0.0309(11) 0.0244(10) 0.0270(11) 0.0010(8) 0.0080(9) -0.0032(8)
C15 0.0465(13) 0.0301(12) 0.0367(12) -0.0009(10) 0.0186(10) -0.0003(10)
C16 0.0707(16) 0.0382(14) 0.0354(13) -0.0044(12) 0.0225(12) -0.0009(11)
C17 0.0480(13) 0.0361(13) 0.0404(13) -0.0023(10) 0.0149(11) 0.0084(10)
C18 0.0490(14) 0.0296(12) 0.0444(13) -0.0065(10) 0.0139(11) -0.0002(10)
C19 0.0602(15) 0.0297(12) 0.0387(13) -0.0085(10) 0.0145(11) -0.0033(10)

loop_
_atom_type_symbol
_atom_type_description
_atom_type_scat_dispersion_real
_atom_type_scat_dispersion_imag
_atom_type_scat_source
C C 0.0181 0.0091
;
International Tables for Crystallography
(1992, Vol. C, Tables 4.2.6.8 and 6.1.1.4)
;
H H 0.0000 0.0000
;
International Tables for Crystallography
(1992, Vol. C, Table 6.1.1.4)
;
N N 0.0311 0.0180
;
International Tables for Crystallography
(1992, Vol. C, Tables 4.2.6.8 and 6.1.1.4)
;

loop_
_geom_angle_atom_site_label_1
_geom_angle_atom_site_label_2
_geom_angle_atom_site_label_3
_geom_angle
_geom_angle_publ_flag
_geom_angle_site_symmetry_1
_geom_angle_site_symmetry_2
_geom_angle_site_symmetry_3
C9 N1 C15 116.87(15) yes . . .
C9 N1 C19 119.19(15) yes . . .
C15 N1 C19 115.12(17) yes . . .
C2 C1 C11 121.38(19) yes . . .
C1 C2 C3 120.72(18) yes . . .
C2 C3 C4 120.11(18) yes . . .
C3 C4 C12 121.28(19) yes . . .
C6 C5 C13 121.01(19) yes . . .
C5 C6 C7 120.10(18) yes . . .
C6 C7 C8 120.83(18) yes . . .
C7 C8 C14 121.12(18) yes . . .
N1 C9 C11 123.36(16) yes . . .
N1 C9 C14 116.89(15) yes . . .
C11 C9 C14 119.74(17) yes . . .
C12 C10 C13 121.38(18) yes . . .
C1 C11 C9 123.04(17) yes . . .
C1 C11 C12 117.45(16) yes . . .
C9 C11 C12 119.44(16) yes . . .
C4 C12 C10 121.13(18) yes . . .
C4 C12 C11 118.95(17) yes . . .
C10 C12 C11 119.86(16) yes . . .
C5 C13 C10 121.45(18) yes . . .
C5 C13 C14 119.16(16) yes . . .
C10 C13 C14 119.38(17) yes . . .
C8 C14 C9 122.16(17) yes . . .
C8 C14 C13 117.77(17) yes . . .
C9 C14 C13 120.06(16) yes . . .
N1 C15 C16 110.79(17) yes . . .
C15 C16 C17 111.98(17) yes . . .
C16 C17 C18 111.05(19) yes . . .
C17 C18 C19 111.27(18) yes . . .
N1 C19 C18 110.72(16) yes . . .
C2 C1 H1 119.312 no . . .
C11 C1 H1 119.310 no . . .
C1 C2 H2 119.639 no . . .
C3 C2 H2 119.638 no . . .
C2 C3 H3 119.948 no . . .
C4 C3 H3 119.941 no . . .
C3 C4 H4 119.355 no . . .
C12 C4 H4 119.361 no . . .
C6 C5 H5 119.496 no . . .
C13 C5 H5 119.494 no . . .
C5 C6 H6 119.949 no . . .
C7 C6 H6 119.949 no . . .
C6 C7 H7 119.586 no . . .
C8 C7 H7 119.587 no . . .
C7 C8 H8 119.445 no . . .
C14 C8 H8 119.437 no . . .
C12 C10 H10 119.309 no . . .
C13 C10 H10 119.306 no . . .
N1 C15 H15A 109.491 no . . .
N1 C15 H15B 109.483 no . . .
C16 C15 H15A 109.487 no . . .
C16 C15 H15B 109.478 no . . .
H15A C15 H15B 108.064 no . . .
C15 C16 H16A 109.228 no . . .
C15 C16 H16B 109.218 no . . .
C17 C16 H16A 109.208 no . . .
C17 C16 H16B 109.208 no . . .
H16A C16 H16B 107.911 no . . .
C16 C17 H17A 109.417 no . . .
C16 C17 H17B 109.432 no . . .
C18 C17 H17A 109.427 no . . .
C18 C17 H17B 109.425 no . . .
H17A C17 H17B 108.030 no . . .
C17 C18 H18A 109.373 no . . .
C17 C18 H18B 109.378 no . . .
C19 C18 H18A 109.379 no . . .
C19 C18 H18B 109.376 no . . .
H18A C18 H18B 108.001 no . . .
N1 C19 H19A 109.497 no . . .
N1 C19 H19B 109.509 no . . .
C18 C19 H19A 109.501 no . . .
C18 C19 H19B 109.503 no . . .
H19A C19 H19B 108.066 no . . .

loop_
_geom_bond_atom_site_label_1
_geom_bond_atom_site_label_2
_geom_bond_distance
_geom_bond_publ_flag
_geom_bond_site_symmetry_1
_geom_bond_site_symmetry_2
N1 C9 1.426(3) yes . .
N1 C15 1.453(3) yes . .
N1 C19 1.453(3) yes . .
C1 C2 1.360(3) yes . .
C1 C11 1.432(3) yes . .
C2 C3 1.419(3) yes . .
C3 C4 1.353(3) yes . .
C4 C12 1.428(3) yes . .
C5 C6 1.358(3) yes . .
C5 C13 1.426(3) yes . .
C6 C7 1.416(3) yes . .
C7 C8 1.361(3) yes . .
C8 C14 1.429(3) yes . .
C9 C11 1.410(3) yes . .
C9 C14 1.412(3) yes . .
C10 C12 1.387(3) yes . .
C10 C13 1.393(3) yes . .
C11 C12 1.440(3) yes . .
C13 C14 1.434(3) yes . .
C15 C16 1.504(3) yes . .
C16 C17 1.514(3) yes . .
C17 C18 1.517(4) yes . .
C18 C19 1.504(3) yes . .
C1 H1 0.950 no . .
C2 H2 0.950 no . .
C3 H3 0.950 no . .
C4 H4 0.950 no . .
C5 H5 0.950 no . .
C6 H6 0.950 no . .
C7 H7 0.950 no . .
C8 H8 0.950 no . .
C10 H10 0.950 no . .
C15 H15A 0.990 no . .
C15 H15B 0.990 no . .
C16 H16A 0.990 no . .
C16 H16B 0.990 no . .
C17 H17A 0.990 no . .
C17 H17B 0.990 no . .
C18 H18A 0.990 no . .
C18 H18B 0.990 no . .
C19 H19A 0.990 no . .
C19 H19B 0.990 no . .

loop_
_geom_contact_atom_site_label_1
_geom_contact_atom_site_label_2
_geom_contact_distance
_geom_contact_publ_flag
_geom_contact_site_symmetry_1
_geom_contact_site_symmetry_2
N1 C1 2.978(3) no . .
N1 C8 2.819(3) no . .
N1 C17 2.858(3) no . .
C1 C4 2.793(3) no . .
C1 C15 3.535(3) no . .
C1 C19 3.206(3) no . .
C2 C12 2.807(3) no . .
C3 C11 2.830(3) no . .
C5 C8 2.795(3) no . .
C6 C14 2.826(3) no . .
C7 C13 2.803(3) no . .
C8 C15 3.459(3) no . .
C9 C10 2.825(3) no . .
C11 C13 2.830(3) no . .
C11 C15 3.331(3) no . .
C11 C19 3.147(3) no . .
C12 C14 2.820(3) no . .
C14 C15 3.280(3) no . .
C14 C19 3.551(3) no . .
C15 C18 2.900(3) no . .
C16 C19 2.893(3) no . .
C3 C6 3.552(3) no . 4_454
C4 C15 3.557(3) no . 1_554
C6 C3 3.552(3) no . 4_655
C14 C18 3.570(3) no . 3_755
C15 C4 3.557(3) no . 1_556
C18 C14 3.570(3) no . 3_755
N1 H1 2.6776 no . .
N1 H8 2.4898 no . .
N1 H16A 3.2780 no . .
N1 H16B 2.7029 no . .
N1 H17A 3.2420 no . .
N1 H18A 2.6912 no . .
N1 H18B 3.2794 no . .
C1 H3 3.2653 no . .
C1 H15A 3.1265 no . .
C1 H19A 3.3910 no . .
C1 H19B 2.7348 no . .
C2 H4 3.2602 no . .
C3 H1 3.2702 no . .
C4 H2 3.2520 no . .
C4 H10 2.6210 no . .
C5 H7 3.2539 no . .
C5 H10 2.6309 no . .
C6 H8 3.2706 no . .
C7 H5 3.2621 no . .
C8 H6 3.2657 no . .
C8 H15B 3.1357 no . .
C9 H1 2.6894 no . .
C9 H8 2.6737 no . .
C9 H15A 2.8340 no . .
C9 H15B 2.5460 no . .
C9 H19A 2.5891 no . .
C9 H19B 2.8688 no . .
C10 H4 2.6372 no . .
C10 H5 2.6455 no . .
C11 H2 3.2905 no . .
C11 H4 3.3275 no . .
C11 H10 3.3040 no . .
C11 H15A 3.3077 no . .
C11 H15B 3.4650 no . .
C11 H19A 3.1614 no . .
C11 H19B 3.1216 no . .
C12 H1 3.3158 no . .
C12 H3 3.2827 no . .
C13 H6 3.2821 no . .
C13 H8 3.3117 no . .
C14 H5 3.3228 no . .
C14 H7 3.2865 no . .
C14 H10 3.2974 no . .
C14 H15B 3.0330 no . .
C14 H19A 3.4953 no . .
C15 H1 3.0611 no . .
C15 H8 2.9963 no . .
C15 H17A 2.7661 no . .
C15 H17B 3.3455 no . .
C15 H18A 3.2708 no . .
C15 H19A 3.2892 no . .
C15 H19B 2.7062 no . .
C16 H8 3.3484 no . .
C16 H18A 2.7546 no . .
C16 H18B 3.3469 no . .
C16 H19B 3.2611 no . .
C17 H15A 2.7658 no . .
C17 H15B 3.3475 no . .
C17 H19A 3.3443 no . .
C17 H19B 2.7441 no . .
C18 H15A 3.2855 no . .
C18 H16A 3.3459 no . .
C18 H16B 2.7576 no . .
C19 H1 2.6971 no . .
C19 H8 3.4943 no . .
C19 H15A 2.7129 no . .
C19 H15B 3.2887 no . .
C19 H16B 3.2778 no . .
C19 H17A 2.7520 no . .
C19 H17B 3.3406 no . .
H1 H2 2.2945 no . .
H1 H15A 2.5261 no . .
H1 H19A 3.0927 no . .
H1 H19B 2.0460 no . .
H2 H3 2.3632 no . .
H3 H4 2.2931 no . .
H4 H10 2.4510 no . .
H5 H6 2.2999 no . .
H5 H10 2.4640 no . .
H6 H7 2.3593 no . .
H7 H8 2.2972 no . .
H8 H15B 2.8028 no . .
H8 H16B 2.7887 no . .
H8 H18A 3.3296 no . .
H15A H16A 2.3128 no . .
H15A H16B 2.8515 no . .
H15A H17A 2.6665 no . .
H15A H19B 2.5932 no . .
H15B H16A 2.3866 no . .
H15B H16B 2.3101 no . .
H16A H17A 2.3212 no . .
H16A H17B 2.3934 no . .
H16B H17A 2.8584 no . .
H16B H17B 2.3194 no . .
H16B H18A 2.6477 no . .
H17A H18A 2.8631 no . .
H17A H18B 2.3293 no . .
H17A H19B 2.6353 no . .
H17B H18A 2.3288 no . .
H17B H18B 2.3961 no . .
H18A H19A 2.3210 no . .
H18A H19B 2.8542 no . .
H18B H19A 2.3810 no . .
H18B H19B 2.3221 no . .
C1 H3 3.5612 no . 4_555
C1 H4 3.3798 no . 4_555
C1 H6 3.3527 no . 1_455
C1 H16A 3.0621 no . 1_554
C1 H17A 3.4656 no . 3_655
C1 H18B 3.3879 no . 3_655
C2 H3 3.4567 no . 4_555
C2 H5 3.2991 no . 1_455
C2 H6 3.3255 no . 4_454
C2 H7 3.1296 no . 1_454
C2 H16A 3.0331 no . 1_554
C2 H17A 3.4973 no . 3_655
C2 H17B 3.5164 no . 3_655
C2 H18B 3.3416 no . 3_655
C3 H5 3.2062 no . 4_454
C3 H6 3.3487 no . 1_454
C3 H6 2.8384 no . 4_454
C3 H7 3.1982 no . 1_454
C3 H15A 3.3524 no . 1_554
C3 H15B 3.2641 no . 1_554
C3 H16A 3.1004 no . 1_554
C4 H4 3.3825 no . 4_555
C4 H6 3.4631 no . 4_454
C4 H15B 2.8841 no . 1_554
C4 H16A 3.2294 no . 1_554
C5 H2 3.2254 no . 1_655
C5 H3 3.0964 no . 4_655
C5 H5 3.5849 no . 4_555
C5 H10 3.1264 no . 4_555
C5 H18B 3.0231 no . 3_755
C6 H1 3.2508 no . 1_655
C6 H3 3.0882 no . 1_656
C6 H3 3.1760 no . 4_655
C6 H5 3.0571 no . 4_555
C6 H10 3.4610 no . 4_555
C6 H15A 3.1169 no . 1_655
C6 H18B 3.1613 no . 3_755
C7 H2 3.4453 no . 1_656
C7 H3 3.2168 no . 1_656
C7 H5 3.2401 no . 4_555
C7 H15A 3.3050 no . 1_655
C7 H17B 3.1071 no . 3_756
C7 H18B 3.2922 no . 3_755
C7 H19A 3.3864 no . 3_755
C8 H10 3.4322 no . 4_555
C8 H17B 3.1464 no . 3_756
C8 H18B 3.3010 no . 3_755
C8 H19A 2.8696 no . 3_755
C9 H4 3.1678 no . 4_555
C9 H18A 3.4666 no . 3_755
C10 H4 3.0402 no . 4_555
C10 H10 3.5125 no . 4_555
C11 H4 2.7945 no . 4_555
C11 H16A 3.1892 no . 1_554
C12 H4 2.7567 no . 4_555
C12 H15B 3.4824 no . 1_554
C12 H16A 3.2990 no . 1_554
C13 H4 3.3309 no . 4_555
C13 H10 2.9170 no . 4_555
C13 H18A 3.3272 no . 3_755
C13 H18B 3.0233 no . 3_755
C14 H4 3.4015 no . 4_555
C14 H10 3.0816 no . 4_555
C14 H18A 3.2114 no . 3_755
C14 H18B 3.1852 no . 3_755
C14 H19A 3.2738 no . 3_755
C15 H4 3.5969 no . 1_556
C15 H6 3.4427 no . 1_455
C17 H2 3.2727 no . 3_655
C17 H7 3.3827 no . 3_756
C17 H8 3.4349 no . 3_756
C18 H1 3.5249 no . 3_655
C18 H2 3.3703 no . 3_655
C18 H16B 3.5929 no . 3_756
H1 C6 3.2508 no . 1_455
H1 C18 3.5249 no . 3_655
H1 H6 2.9803 no . 1_455
H1 H16A 3.5462 no . 1_554
H1 H17A 3.0684 no . 3_655
H1 H18B 2.7703 no . 3_655
H1 H19B 3.5859 no . 3_655
H2 C5 3.2254 no . 1_455
H2 C7 3.4453 no . 1_454
H2 C17 3.2727 no . 3_655
H2 C18 3.3703 no . 3_655
H2 H5 2.8906 no . 1_455
H2 H5 3.3505 no . 4_454
H2 H6 3.4088 no . 4_454
H2 H7 2.7118 no . 1_454
H2 H16A 3.5166 no . 1_554
H2 H17A 3.1436 no . 3_655
H2 H17B 2.8492 no . 3_655
H2 H18B 2.6796 no . 3_655
H3 C1 3.5612 no . 4_554
H3 C2 3.4567 no . 4_554
H3 C5 3.0964 no . 4_454
H3 C6 3.0882 no . 1_454
H3 C6 3.1760 no . 4_454
H3 C7 3.2168 no . 1_454
H3 H5 2.4364 no . 4_454
H3 H6 2.5714 no . 1_454
H3 H6 2.6103 no . 4_454
H3 H7 2.8208 no . 1_454
H3 H15A 3.2281 no . 1_554
H3 H15B 3.4025 no . 1_554
H3 H16A 3.5855 no . 1_554
H4 C1 3.3798 no . 4_554
H4 C4 3.3825 no . 4_554
H4 C9 3.1678 no . 4_554
H4 C10 3.0402 no . 4_554
H4 C11 2.7945 no . 4_554
H4 C12 2.7567 no . 4_554
H4 C13 3.3309 no . 4_554
H4 C14 3.4015 no . 4_554
H4 C15 3.5969 no . 1_554
H4 H10 3.5641 no . 4_554
H4 H15B 2.7673 no . 1_554
H4 H15B 3.4859 no . 4_554
H5 C2 3.2991 no . 1_655
H5 C3 3.2062 no . 4_655
H5 C5 3.5849 no . 4_554
H5 C6 3.0571 no . 4_554
H5 C7 3.2401 no . 4_554
H5 H2 2.8906 no . 1_655
H5 H2 3.3505 no . 4_655
H5 H3 2.4364 no . 4_655
H5 H6 3.1076 no . 4_554
H5 H7 3.4055 no . 4_554
H5 H10 3.5569 no . 4_555
H5 H18B 3.4815 no . 3_755
H6 C1 3.3527 no . 1_655
H6 C2 3.3255 no . 4_655
H6 C3 3.3487 no . 1_656
H6 C3 2.8384 no . 4_655
H6 C4 3.4631 no . 4_655
H6 C15 3.4427 no . 1_655
H6 H1 2.9803 no . 1_655
H6 H2 3.4088 no . 4_655
H6 H3 2.5714 no . 1_656
H6 H3 2.6103 no . 4_655
H6 H5 3.1076 no . 4_555
H6 H15A 2.5431 no . 1_655
H6 H15B 3.5441 no . 1_655
H7 C2 3.1296 no . 1_656
H7 C3 3.1982 no . 1_656
H7 C17 3.3827 no . 3_756
H7 H2 2.7118 no . 1_656
H7 H3 2.8208 no . 1_656
H7 H5 3.4055 no . 4_555
H7 H15A 2.9052 no . 1_655
H7 H16A 3.4817 no . 1_655
H7 H17A 3.4322 no . 1_655
H7 H17A 3.5167 no . 3_756
H7 H17B 2.4639 no . 3_756
H8 C17 3.4349 no . 3_756
H8 H16B 3.3667 no . 3_756
H8 H17B 2.5448 no . 3_756
H8 H19A 2.8037 no . 3_755
H10 C5 3.1264 no . 4_554
H10 C6 3.4610 no . 4_554
H10 C8 3.4322 no . 4_554
H10 C10 3.5125 no . 4_554
H10 C13 2.9170 no . 4_554
H10 C14 3.0816 no . 4_554
H10 H4 3.5641 no . 4_555
H10 H5 3.5569 no . 4_554
H15A C3 3.3524 no . 1_556
H15A C6 3.1169 no . 1_455
H15A C7 3.3050 no . 1_455
H15A H3 3.2281 no . 1_556
H15A H6 2.5431 no . 1_455
H15A H7 2.9052 no . 1_455
H15B C3 3.2641 no . 1_556
H15B C4 2.8841 no . 1_556
H15B C12 3.4824 no . 1_556
H15B H3 3.4025 no . 1_556
H15B H4 2.7673 no . 1_556
H15B H4 3.4859 no . 4_555
H15B H6 3.5441 no . 1_455
H16A C1 3.0621 no . 1_556
H16A C2 3.0331 no . 1_556
H16A C3 3.1004 no . 1_556
H16A C4 3.2294 no . 1_556
H16A C11 3.1892 no . 1_556
H16A C12 3.2990 no . 1_556
H16A H1 3.5462 no . 1_556
H16A H2 3.5166 no . 1_556
H16A H3 3.5855 no . 1_556
H16A H7 3.4817 no . 1_455
H16A H17A 3.4458 no . 3_656
H16B C18 3.5929 no . 3_756
H16B H8 3.3667 no . 3_756
H16B H16B 2.8435 no . 3_756
H16B H17B 3.4204 no . 3_756
H16B H18A 2.7394 no . 3_756
H17A C1 3.4656 no . 3_655
H17A C2 3.4973 no . 3_655
H17A H1 3.0684 no . 3_655
H17A H2 3.1436 no . 3_655
H17A H7 3.4322 no . 1_455
H17A H7 3.5167 no . 3_756
H17A H16A 3.4458 no . 3_656
H17A H17A 3.4269 no . 3_656
H17A H19B 3.1566 no . 3_655
H17B C2 3.5164 no . 3_655
H17B C7 3.1071 no . 3_756
H17B C8 3.1464 no . 3_756
H17B H2 2.8492 no . 3_655
H17B H7 2.4639 no . 3_756
H17B H8 2.5448 no . 3_756
H17B H16B 3.4204 no . 3_756
H18A C9 3.4666 no . 3_755
H18A C13 3.3272 no . 3_755
H18A C14 3.2114 no . 3_755
H18A H16B 2.7394 no . 3_756
H18A H19A 3.3431 no . 3_755
H18B C1 3.3879 no . 3_655
H18B C2 3.3416 no . 3_655
H18B C5 3.0231 no . 3_755
H18B C6 3.1613 no . 3_755
H18B C7 3.2922 no . 3_755
H18B C8 3.3010 no . 3_755
H18B C13 3.0233 no . 3_755
H18B C14 3.1852 no . 3_755
H18B H1 2.7703 no . 3_655
H18B H2 2.6796 no . 3_655
H18B H5 3.4815 no . 3_755
H18B H19B 3.5842 no . 3_655
H19A C7 3.3864 no . 3_755
H19A C8 2.8696 no . 3_755
H19A C14 3.2738 no . 3_755
H19A H8 2.8037 no . 3_755
H19A H18A 3.3431 no . 3_755
H19A H19A 3.0991 no . 3_755
H19B H1 3.5859 no . 3_655
H19B H17A 3.1566 no . 3_655
H19B H18B 3.5842 no . 3_655
H19B H19B 2.9371 no . 3_655

loop_
_geom_torsion_atom_site_label_1
_geom_torsion_atom_site_label_2
_geom_torsion_atom_site_label_3
_geom_torsion_atom_site_label_4
_geom_torsion
_geom_torsion_publ_flag
_geom_torsion_site_symmetry_1
_geom_torsion_site_symmetry_2
_geom_torsion_site_symmetry_3
_geom_torsion_site_symmetry_4
C9 N1 C15 C16 -157.66(13) no . . . .
C15 N1 C9 C11 -87.4(2) no . . . .
C15 N1 C9 C14 91.54(18) no . . . .
C9 N1 C19 C18 157.50(15) no . . . .
C19 N1 C9 C11 58.5(3) no . . . .
C19 N1 C9 C14 -122.53(17) no . . . .
C15 N1 C19 C18 -56.0(2) no . . . .
C19 N1 C15 C16 55.04(19) no . . . .
C2 C1 C11 C9 178.56(17) no . . . .
C2 C1 C11 C12 1.8(3) no . . . .
C11 C1 C2 C3 1.1(3) no . . . .
C1 C2 C3 C4 -2.5(3) no . . . .
C2 C3 C4 C12 0.8(3) no . . . .
C3 C4 C12 C10 -175.05(17) no . . . .
C3 C4 C12 C11 2.2(3) no . . . .
C6 C5 C13 C10 -178.19(17) no . . . .
C6 C5 C13 C14 0.7(3) no . . . .
C13 C5 C6 C7 -0.0(3) no . . . .
C5 C6 C7 C8 -0.4(3) no . . . .
C6 C7 C8 C14 -0.0(3) no . . . .
C7 C8 C14 C9 -179.64(17) no . . . .
C7 C8 C14 C13 0.7(3) no . . . .
N1 C9 C11 C1 6.2(3) no . . . .
N1 C9 C11 C12 -177.19(15) no . . . .
N1 C9 C14 C8 -0.2(3) no . . . .
N1 C9 C14 C13 179.47(14) no . . . .
C11 C9 C14 C8 178.79(15) no . . . .
C11 C9 C14 C13 -1.6(3) no . . . .
C14 C9 C11 C1 -172.75(15) no . . . .
C14 C9 C11 C12 3.9(3) no . . . .
C12 C10 C13 C5 -178.34(16) no . . . .
C12 C10 C13 C14 2.7(3) no . . . .
C13 C10 C12 C4 176.85(16) no . . . .
C13 C10 C12 C11 -0.4(3) no . . . .
C1 C11 C12 C4 -3.4(3) no . . . .
C1 C11 C12 C10 173.84(16) no . . . .
C9 C11 C12 C4 179.73(15) no . . . .
C9 C11 C12 C10 -3.0(3) no . . . .
C5 C13 C14 C8 -1.1(3) no . . . .
C5 C13 C14 C9 179.28(15) no . . . .
C10 C13 C14 C8 177.89(16) no . . . .
C10 C13 C14 C9 -1.8(3) no . . . .
N1 C15 C16 C17 -52.2(3) no . . . .
C15 C16 C17 C18 52.4(3) no . . . .
C16 C17 C18 C19 -53.0(2) no . . . .
C17 C18 C19 N1 53.7(3) no . . . .
